data_7702270
loop_
_publ_author_name
'Kellert, Martin'
'Hoppenz, Paul'
'L\"onnecke, Peter'
'Worm, Dennis J.'
'Riedl, Bernd'
'Koebberling, Johannes'
'Beck-Sickinger, Annette G'
'Hey-Hawkins, Evamarie'

_publ_section_title
;
 Tuning a modular system - synthesis and characterisation of a boron-rich
 s-triazine-based carboxylic acid and amine bearing a galactopyranosyl
 moiety.
;
_journal_issue 1
_journal_name_full 'Dalton transactions (Cambridge, England : 2003)'
_journal_page_first 57
_journal_page_last 69
_journal_paper_doi 10.1039/c9dt04031e
_journal_volume 49
_journal_year 2020
_chemical_formula_moiety 'C12 H34 B20 N4 S2'
_chemical_formula_sum 'C12 H34 B20 N4 S2'
_chemical_formula_weight 514.75
_space_group_crystal_system monoclinic
_space_group_IT_number 14
_space_group_name_Hall '-P 2yn'
_space_group_name_H-M_alt 'P 1 21/n 1'
_atom_sites_solution_hydrogens difmap
_atom_sites_solution_primary dual
_atom_sites_solution_secondary difmap
_audit_creation_method SHELXL-2018/3
_audit_update_record
;
2019-10-08 deposited with the CCDC.	2019-11-26 downloaded from the CCDC.
;
_cell_angle_alpha 90
_cell_angle_beta 98.581(2)
_cell_angle_gamma 90
_cell_formula_units_Z 4
_cell_length_a 6.7240(2)
_cell_length_b 19.0579(5)
_cell_length_c 21.7211(6)
_cell_measurement_reflns_used 5050
_cell_measurement_temperature 130(2)
_cell_measurement_theta_max 28.8890
_cell_measurement_theta_min 2.1220
_cell_volume 2752.30(13)
_computing_cell_refinement 'CrysAlisPro 1.171.38.43 (Rigaku OD, 2015)'
_computing_data_collection 'CrysAlisPro 1.171.38.43 (Rigaku OD, 2015)'
_computing_data_reduction 'CrysAlisPro 1.171.38.43 (Rigaku OD, 2015)'
_computing_molecular_graphics
;
 ORTEP3 for Windows
 L. J. Farrugia, J. Appl. Crystallogr. 1997, 30, 565.
 or
 DIAMOND Version 3.2k
 K. Brandenburg, Crystal Impact GbR, Bonn, Germany
;
_computing_publication_material
;
 WINGX
 L.J. Farrugia,
 J. Appl. Cryst., 2012, 45, 849-854.
;
_computing_structure_refinement 'SHELXL-2018/3 (Sheldrick, 2018)'
_computing_structure_solution SHELXT-2014-5
_diffrn_ambient_temperature 130(2)
_diffrn_detector_area_resol_mean 16.3560
_diffrn_measured_fraction_theta_full 0.997
_diffrn_measured_fraction_theta_max 0.893
_diffrn_measurement_device_type 'Xcalibur, Sapphire3, Gemini'
_diffrn_measurement_method '\w scans'
_diffrn_radiation_type MoK\a
_diffrn_radiation_wavelength 0.71073
_diffrn_reflns_av_R_equivalents 0.0752
_diffrn_reflns_av_unetI/netI 0.0841
_diffrn_reflns_Laue_measured_fraction_full 0.997
_diffrn_reflns_Laue_measured_fraction_max 0.893
_diffrn_reflns_limit_h_max 9
_diffrn_reflns_limit_h_min -8
_diffrn_reflns_limit_k_max 26
_diffrn_reflns_limit_k_min -25
_diffrn_reflns_limit_l_max 30
_diffrn_reflns_limit_l_min -26
_diffrn_reflns_number 28590
_diffrn_reflns_point_group_measured_fraction_full 0.997
_diffrn_reflns_point_group_measured_fraction_max 0.893
_diffrn_reflns_theta_full 28.285
_diffrn_reflns_theta_max 30.346
_diffrn_reflns_theta_min 1.896
_diffrn_source 'fine-focus sealed X-ray tube'
_exptl_absorpt_coefficient_mu 0.208
_exptl_absorpt_correction_T_max 1.00000
_exptl_absorpt_correction_T_min 0.99569
_exptl_absorpt_correction_type multi-scan
_exptl_absorpt_process_details
;
CrysAlisPro 1.171.38.43 (Rigaku Oxford Diffraction, 2015)
Empirical absorption correction using spherical harmonics,
 implemented in SCALE3 ABSPACK scaling algorithm.
;
_exptl_crystal_colour 'clear colourless'
_exptl_crystal_density_diffrn 1.242
_exptl_crystal_description needle
_exptl_crystal_F_000 1064
_exptl_crystal_size_max 0.25
_exptl_crystal_size_mid 0.10
_exptl_crystal_size_min 0.05
_refine_diff_density_max 0.300
_refine_diff_density_min -0.360
_refine_diff_density_rms 0.072
_refine_ls_extinction_method none
_refine_ls_goodness_of_fit_ref 1.100
_refine_ls_hydrogen_treatment refall
_refine_ls_matrix_type full
_refine_ls_number_parameters 479
_refine_ls_number_reflns 7407
_refine_ls_number_restraints 12
_refine_ls_restrained_S_all 1.100
_refine_ls_R_factor_all 0.1068
_refine_ls_R_factor_gt 0.0651
_refine_ls_shift/su_max 0.001
_refine_ls_shift/su_mean 0.000
_refine_ls_structure_factor_coef Fsqd
_refine_ls_weighting_details 'w=1/[\s^2^(Fo^2^)+(0.0174P)^2^+4.1684P] where P=(Fo^2^+2Fc^2^)/3'
_refine_ls_weighting_scheme calc
_refine_ls_wR_factor_gt 0.1217
_refine_ls_wR_factor_ref 0.1345
_reflns_Friedel_coverage 0.000
_reflns_number_gt 5096
_reflns_number_total 7407
_reflns_threshold_expression 'I > 2\s(I)'
_cod_data_source_file c9dt04031e2.cif
_cod_data_source_block SP2_x2557fin
_cod_depositor_comments 'Adding full bibliography for 7702266--7702273.cif.'
_cod_original_sg_symbol_H-M 'P 21/n'
_cod_database_code 7702270
_shelx_shelxl_version_number 2018/3
_shelx_space_group_comment
;
The symmetry employed for this shelxl refinement is uniquely defined
by the following loop, which should always be used as a source of
symmetry information in preference to the above space-group names.
They are only intended as comments.
;

loop_
_space_group_symop_operation_xyz
'x, y, z'
'-x+1/2, y+1/2, -z+1/2'
'-x, -y, -z'
'x-1/2, -y-1/2, z-1/2'

loop_
_atom_site_label
_atom_site_type_symbol
_atom_site_fract_x
_atom_site_fract_y
_atom_site_fract_z
_atom_site_U_iso_or_equiv
_atom_site_adp_type
_atom_site_occupancy
_atom_site_site_symmetry_order
_atom_site_calc_flag
_atom_site_refinement_flags_posn
S1 S 0.71994(11) 0.43845(4) 0.25655(3) 0.02266(16) Uani 1 1 d .
S2 S 0.56209(10) 0.66096(4) 0.38255(3) 0.02148(16) Uani 1 1 d .
N1 N 0.4496(3) 0.52897(11) 0.21444(10) 0.0196(5) Uani 1 1 d .
N2 N 0.6334(3) 0.55768(12) 0.31353(10) 0.0186(5) Uani 1 1 d .
N3 N 0.3631(3) 0.63214(11) 0.26851(10) 0.0189(5) Uani 1 1 d .
N4 N 0.1877(4) 0.60079(12) 0.17235(10) 0.0224(5) Uani 1 1 d .
C1 C 1.0763(4) 0.40605(15) 0.44824(13) 0.0216(6) Uani 1 1 d .
C2 C 1.3215(4) 0.44559(15) 0.37275(12) 0.0204(6) Uani 1 1 d .
C3 C 0.5906(4) 0.51752(14) 0.26275(12) 0.0180(5) Uani 1 1 d .
C4 C 0.5108(4) 0.61323(13) 0.31262(12) 0.0166(5) Uani 1 1 d .
C5 C 0.3362(4) 0.58710(14) 0.21902(12) 0.0188(5) Uani 1 1 d .
C6 C 0.1526(5) 0.55407(15) 0.11804(13) 0.0251(6) Uani 1 1 d .
C7 C 0.2675(6) 0.58012(18) 0.06713(15) 0.0368(8) Uani 1 1 d D
C8 C -0.0714(5) 0.54377(18) 0.09548(16) 0.0339(7) Uani 1 1 d .
C9 C 0.0797(5) 0.66792(16) 0.17084(14) 0.0270(6) Uani 1 1 d .
C10 C -0.1072(5) 0.6665(2) 0.20223(16) 0.0386(8) Uani 1 1 d D
C11 C 0.1661(4) 0.85328(14) 0.35999(13) 0.0203(6) Uani 1 1 d .
C12 C 0.0001(4) 0.76108(14) 0.42463(13) 0.0209(6) Uani 1 1 d .
B1 B 1.3171(5) 0.39441(18) 0.43594(16) 0.0239(7) Uani 1 1 d .
B2 B 1.1990(5) 0.47876(18) 0.42883(15) 0.0240(7) Uani 1 1 d .
B3 B 1.1299(5) 0.33053(18) 0.41215(15) 0.0238(7) Uani 1 1 d .
B4 B 1.2969(5) 0.35765(17) 0.36047(15) 0.0215(6) Uani 1 1 d .
B5 B 0.9403(5) 0.46732(18) 0.40130(15) 0.0232(7) Uani 1 1 d .
B6 B 0.8984(5) 0.37527(18) 0.39063(15) 0.0227(7) Uani 1 1 d .
B7 B 1.0369(5) 0.34563(17) 0.33231(15) 0.0212(6) Uani 1 1 d .
B8 B 1.1687(5) 0.41883(17) 0.30766(15) 0.0207(6) Uani 1 1 d .
B9 B 1.1083(5) 0.49358(17) 0.34972(14) 0.0211(6) Uani 1 1 d .
B10 B 0.9204(5) 0.43016(16) 0.32548(14) 0.0189(6) Uani 1 1 d .
B11 B 0.0248(5) 0.84928(17) 0.41796(15) 0.0223(7) Uani 1 1 d .
B12 B -0.0220(5) 0.79305(17) 0.35092(15) 0.0209(6) Uani 1 1 d .
B13 B 0.2854(5) 0.86445(17) 0.43421(15) 0.0207(6) Uani 1 1 d .
B14 B 0.1733(5) 0.80218(17) 0.47826(15) 0.0228(7) Uani 1 1 d .
B15 B 0.2118(5) 0.77500(16) 0.32549(14) 0.0193(6) Uani 1 1 d .
B16 B 0.4008(5) 0.81907(16) 0.37694(15) 0.0205(6) Uani 1 1 d .
B17 B 0.4076(5) 0.78283(16) 0.45258(14) 0.0198(6) Uani 1 1 d .
B18 B 0.2180(5) 0.71773(17) 0.44825(14) 0.0205(6) Uani 1 1 d .
B19 B 0.0969(5) 0.71197(16) 0.36992(14) 0.0183(6) Uani 1 1 d .
B20 B 0.3610(4) 0.72737(16) 0.38604(14) 0.0182(6) Uani 1 1 d .
H1X H 1.449(5) 0.3880(17) 0.4746(15) 0.042(10) Uiso 1 1 d .
H2X H 1.257(4) 0.5173(14) 0.4637(13) 0.019(7) Uiso 1 1 d .
H3X H 1.136(4) 0.2839(15) 0.4346(13) 0.020(7) Uiso 1 1 d .
H4X H 1.418(5) 0.3296(15) 0.3496(13) 0.026(8) Uiso 1 1 d .
H5X H 0.832(5) 0.4998(16) 0.4199(14) 0.033(9) Uiso 1 1 d .
H6X H 0.757(5) 0.3536(15) 0.4013(14) 0.029(8) Uiso 1 1 d .
H7X H 0.982(4) 0.3050(15) 0.3012(13) 0.021(8) Uiso 1 1 d .
H8X H 1.223(4) 0.4266(14) 0.2650(13) 0.023(8) Uiso 1 1 d .
H9X H 1.114(4) 0.5454(15) 0.3306(12) 0.019(7) Uiso 1 1 d .
H11X H -0.081(4) 0.8850(15) 0.4235(13) 0.021(8) Uiso 1 1 d .
H12X H -0.162(4) 0.7979(15) 0.3250(13) 0.023(8) Uiso 1 1 d .
H13X H 0.341(4) 0.9151(15) 0.4512(13) 0.023(8) Uiso 1 1 d .
H14X H 0.149(4) 0.8069(13) 0.5251(12) 0.012(7) Uiso 1 1 d .
H15X H 0.214(4) 0.7760(14) 0.2754(13) 0.018(7) Uiso 1 1 d .
H16X H 0.527(4) 0.8422(15) 0.3592(13) 0.024(8) Uiso 1 1 d .
H17X H 0.549(5) 0.7778(15) 0.4851(13) 0.027(8) Uiso 1 1 d .
H18X H 0.215(4) 0.6721(15) 0.4767(13) 0.021(7) Uiso 1 1 d .
H19X H 0.030(5) 0.6684(17) 0.3537(14) 0.034(9) Uiso 1 1 d .
H1 H 1.047(5) 0.4072(17) 0.4879(16) 0.041(10) Uiso 1 1 d .
H2 H 1.439(5) 0.4665(16) 0.3716(14) 0.028(8) Uiso 1 1 d .
H6 H 0.202(4) 0.5094(13) 0.1321(11) 0.006(6) Uiso 1 1 d .
H7A H 0.415(3) 0.5807(14) 0.0823(15) 0.046(10) Uiso 1 1 d D
H7B H 0.229(4) 0.6273(12) 0.0494(13) 0.045(10) Uiso 1 1 d D
H7C H 0.243(4) 0.5464(14) 0.0321(12) 0.049(11) Uiso 1 1 d D
H8A H -0.141(5) 0.5900(17) 0.0807(14) 0.030(8) Uiso 1 1 d .
H8B H -0.139(5) 0.5232(18) 0.1339(17) 0.051(11) Uiso 1 1 d .
H8C H -0.077(5) 0.5084(18) 0.0578(16) 0.044(10) Uiso 1 1 d .
H9A H 0.172(4) 0.7026(15) 0.1898(13) 0.020(8) Uiso 1 1 d .
H9B H 0.040(4) 0.6805(15) 0.1263(14) 0.023(8) Uiso 1 1 d .
H10A H -0.059(5) 0.6499(15) 0.2469(11) 0.060(12) Uiso 1 1 d D
H10B H -0.216(4) 0.6315(13) 0.1817(13) 0.045(10) Uiso 1 1 d D
H10C H -0.168(5) 0.7158(13) 0.2011(15) 0.076(14) Uiso 1 1 d D
H11 H 0.151(4) 0.8952(15) 0.3327(13) 0.024(8) Uiso 1 1 d .
H12 H -0.125(5) 0.7455(15) 0.4386(13) 0.023(8) Uiso 1 1 d .

loop_
_atom_site_aniso_label
_atom_site_aniso_U_11
_atom_site_aniso_U_22
_atom_site_aniso_U_33
_atom_site_aniso_U_23
_atom_site_aniso_U_13
_atom_site_aniso_U_12
S1 0.0249(4) 0.0207(3) 0.0200(3) -0.0045(3) -0.0045(3) 0.0074(3)
S2 0.0186(3) 0.0233(4) 0.0206(3) -0.0060(3) -0.0033(2) 0.0041(3)
N1 0.0225(12) 0.0170(11) 0.0179(11) -0.0003(9) -0.0013(9) 0.0041(9)
N2 0.0180(11) 0.0182(11) 0.0189(11) 0.0001(9) 0.0005(8) 0.0014(9)
N3 0.0205(12) 0.0179(11) 0.0176(11) -0.0016(9) 0.0002(9) 0.0018(9)
N4 0.0273(13) 0.0166(12) 0.0205(12) -0.0008(9) -0.0052(9) 0.0046(10)
C1 0.0193(14) 0.0289(16) 0.0161(13) 0.0029(11) 0.0013(10) 0.0019(11)
C2 0.0154(13) 0.0223(15) 0.0233(14) 0.0004(11) 0.0024(10) -0.0052(11)
C3 0.0186(13) 0.0163(13) 0.0194(13) 0.0011(10) 0.0034(10) 0.0016(10)
C4 0.0172(13) 0.0157(13) 0.0170(12) -0.0015(10) 0.0026(10) -0.0019(10)
C5 0.0183(13) 0.0189(14) 0.0185(13) 0.0018(10) 0.0006(10) -0.0012(11)
C6 0.0317(16) 0.0198(15) 0.0201(14) -0.0014(11) -0.0085(11) 0.0059(12)
C7 0.048(2) 0.0352(19) 0.0264(16) -0.0024(14) 0.0018(15) 0.0032(16)
C8 0.0352(18) 0.0309(18) 0.0307(17) -0.0049(14) -0.0109(14) 0.0023(14)
C9 0.0331(16) 0.0194(15) 0.0247(15) -0.0001(12) -0.0079(12) 0.0088(13)
C10 0.0310(18) 0.046(2) 0.0368(19) -0.0072(16) -0.0019(14) 0.0105(16)
C11 0.0222(14) 0.0153(14) 0.0234(14) -0.0009(11) 0.0034(11) -0.0006(11)
C12 0.0196(14) 0.0197(14) 0.0247(14) -0.0030(11) 0.0070(11) -0.0019(11)
B1 0.0183(15) 0.0260(18) 0.0264(17) 0.0039(13) -0.0001(13) -0.0006(13)
B2 0.0239(16) 0.0273(18) 0.0195(15) -0.0017(13) -0.0008(12) 0.0009(13)
B3 0.0205(15) 0.0209(17) 0.0286(17) 0.0073(13) -0.0006(13) -0.0006(13)
B4 0.0185(15) 0.0183(16) 0.0265(16) -0.0014(12) -0.0002(12) 0.0009(12)
B5 0.0231(16) 0.0270(17) 0.0185(15) -0.0009(13) -0.0001(12) 0.0040(13)
B6 0.0178(15) 0.0266(17) 0.0228(16) 0.0053(13) -0.0003(12) -0.0013(13)
B7 0.0188(15) 0.0164(15) 0.0270(16) -0.0008(12) -0.0011(12) -0.0013(12)
B8 0.0197(15) 0.0210(16) 0.0215(15) -0.0001(12) 0.0032(12) 0.0005(12)
B9 0.0243(16) 0.0196(16) 0.0191(15) -0.0013(12) 0.0023(12) -0.0007(13)
B10 0.0179(14) 0.0177(15) 0.0208(15) 0.0005(12) 0.0017(11) 0.0008(12)
B11 0.0238(16) 0.0162(16) 0.0272(16) -0.0007(12) 0.0045(13) 0.0005(13)
B12 0.0181(15) 0.0190(16) 0.0249(16) -0.0018(12) 0.0011(12) 0.0004(12)
B13 0.0213(16) 0.0174(16) 0.0225(15) 0.0001(12) 0.0005(12) -0.0011(12)
B14 0.0257(17) 0.0235(17) 0.0192(15) -0.0016(12) 0.0033(12) -0.0021(13)
B15 0.0200(15) 0.0174(15) 0.0202(15) 0.0020(12) 0.0023(12) 0.0024(12)
B16 0.0193(15) 0.0199(16) 0.0222(15) -0.0007(12) 0.0031(12) -0.0032(12)
B17 0.0227(15) 0.0192(16) 0.0172(14) -0.0030(12) 0.0015(12) -0.0009(12)
B18 0.0226(16) 0.0177(15) 0.0208(15) 0.0000(12) 0.0023(12) -0.0010(12)
B19 0.0187(15) 0.0148(15) 0.0205(15) -0.0009(12) 0.0003(11) -0.0005(12)
B20 0.0174(14) 0.0190(15) 0.0175(14) -0.0016(12) 0.0002(11) -0.0003(12)

loop_
_atom_type_symbol
_atom_type_description
_atom_type_scat_dispersion_real
_atom_type_scat_dispersion_imag
_atom_type_scat_source
S S 0.1246 0.1234 'International Tables Vol C Tables 4.2.6.8 and 6.1.1.4'
N N 0.0061 0.0033 'International Tables Vol C Tables 4.2.6.8 and 6.1.1.4'
C C 0.0033 0.0016 'International Tables Vol C Tables 4.2.6.8 and 6.1.1.4'
B B 0.0013 0.0007 'International Tables Vol C Tables 4.2.6.8 and 6.1.1.4'
H H 0.0000 0.0000 'International Tables Vol C Tables 4.2.6.8 and 6.1.1.4'

loop_
_geom_angle_atom_site_label_1
_geom_angle_atom_site_label_2
_geom_angle_atom_site_label_3
_geom_angle
C3 S1 B10 108.54(13)
C4 S2 B20 109.67(13)
C3 N1 C5 114.9(2)
C3 N2 C4 112.5(2)
C4 N3 C5 113.3(2)
C5 N4 C6 120.2(2)
C5 N4 C9 119.8(2)
C6 N4 C9 119.4(2)
B1 C1 B2 63.66(19)
B1 C1 B6 115.0(2)
B2 C1 B6 114.4(2)
B1 C1 B3 62.87(19)
B2 C1 B3 115.6(2)
B6 C1 B3 62.87(18)
B1 C1 B5 115.6(2)
B2 C1 B5 62.24(19)
B6 C1 B5 62.93(19)
B3 C1 B5 115.5(2)
B1 C1 H1 120(2)
B2 C1 H1 113(2)
B6 C1 H1 118(2)
B3 C1 H1 123(2)
B5 C1 H1 112(2)
B1 C2 B2 63.95(19)
B1 C2 B8 115.0(2)
B2 C2 B8 114.4(2)
B1 C2 B4 62.94(19)
B2 C2 B4 115.8(2)
B8 C2 B4 62.67(18)
B1 C2 B9 115.5(2)
B2 C2 B9 62.23(18)
B8 C2 B9 62.65(18)
B4 C2 B9 115.1(2)
B1 C2 H2 114(2)
B2 C2 H2 112.6(19)
B8 C2 H2 123(2)
B4 C2 H2 120(2)
B9 C2 H2 118(2)
N1 C3 N2 126.9(2)
N1 C3 S1 112.66(19)
N2 C3 S1 120.4(2)
N3 C4 N2 128.3(2)
N3 C4 S2 120.90(19)
N2 C4 S2 110.77(19)
N4 C5 N1 117.9(2)
N4 C5 N3 118.0(2)
N1 C5 N3 124.1(2)
N4 C6 C7 110.3(2)
N4 C6 C8 111.6(2)
C7 C6 C8 113.1(3)
N4 C6 H6 106.2(15)
C7 C6 H6 109.5(15)
C8 C6 H6 105.7(16)
C6 C7 H7A 110(2)
C6 C7 H7B 116.3(19)
H7A C7 H7B 107.8(18)
C6 C7 H7C 108(2)
H7A C7 H7C 107.5(18)
H7B C7 H7C 106.6(18)
C6 C8 H8A 111.9(18)
C6 C8 H8B 108(2)
H8A C8 H8B 109(3)
C6 C8 H8C 104.5(19)
H8A C8 H8C 110(3)
H8B C8 H8C 113(3)
N4 C9 C10 114.5(3)
N4 C9 H9A 107.7(17)
C10 C9 H9A 110.3(17)
N4 C9 H9B 107.0(16)
C10 C9 H9B 108.8(17)
H9A C9 H9B 108(2)
C9 C10 H10A 105(2)
C9 C10 H10B 113.4(19)
H10A C10 H10B 108.0(17)
C9 C10 H10C 109(2)
H10A C10 H10C 112.1(18)
H10B C10 H10C 108.8(18)
B11 C11 B16 115.4(2)
B11 C11 B12 64.12(18)
B16 C11 B12 114.7(2)
B11 C11 B13 62.46(18)
B16 C11 B13 63.35(18)
B12 C11 B13 115.6(2)
B11 C11 B15 116.3(2)
B16 C11 B15 62.60(17)
B12 C11 B15 62.66(18)
B13 C11 B15 115.6(2)
B11 C11 H11 117.7(17)
B16 C11 H11 116.6(17)
B12 C11 H11 117.9(18)
B13 C11 H11 117.2(17)
B15 C11 H11 116.6(17)
B18 C12 B11 114.7(2)
B18 C12 B12 114.2(2)
B11 C12 B12 63.92(18)
B18 C12 B14 63.03(18)
B11 C12 B14 62.54(19)
B12 C12 B14 115.6(2)
B18 C12 B19 62.81(17)
B11 C12 B19 115.4(2)
B12 C12 B19 62.07(17)
B14 C12 B19 115.6(2)
B18 C12 H12 120.1(17)
B11 C12 H12 115.1(17)
B12 C12 H12 116.2(17)
B14 C12 H12 117.1(17)
B19 C12 H12 118.7(17)
C2 B1 C1 100.7(2)
C2 B1 B4 58.90(18)
C1 B1 B4 104.8(2)
C2 B1 B3 104.9(2)
C1 B1 B3 58.80(18)
B4 B1 B3 60.32(19)
C2 B1 B2 58.12(17)
C1 B1 B2 58.27(18)
B4 B1 B2 107.7(2)
B3 B1 B2 107.8(2)
C2 B1 H1X 123.9(17)
C1 B1 H1X 123.9(17)
B4 B1 H1X 125.9(17)
B3 B1 H1X 125.8(17)
B2 B1 H1X 116.7(17)
C2 B2 C1 100.4(2)
C2 B2 B9 59.43(18)
C1 B2 B9 105.3(2)
C2 B2 B5 105.7(2)
C1 B2 B5 59.51(18)
B9 B2 B5 60.56(18)
C2 B2 B1 57.93(18)
C1 B2 B1 58.07(18)
B9 B2 B1 108.3(2)
B5 B2 B1 108.7(2)
C2 B2 H2X 126.4(15)
C1 B2 H2X 121.1(14)
B9 B2 H2X 127.5(15)
B5 B2 H2X 123.5(15)
B1 B2 H2X 116.1(15)
C1 B3 B1 58.33(18)
C1 B3 B6 58.52(18)
B1 B3 B6 107.7(2)
C1 B3 B7 104.2(2)
B1 B3 B7 107.7(2)
B6 B3 B7 59.89(18)
C1 B3 B4 104.0(2)
B1 B3 B4 59.76(18)
B6 B3 B4 107.8(2)
B7 B3 B4 60.03(18)
C1 B3 H3X 121.1(16)
B1 B3 H3X 119.2(16)
B6 B3 H3X 121.3(16)
B7 B3 H3X 126.5(16)
B4 B3 H3X 125.1(16)
C2 B4 B8 58.56(17)
C2 B4 B1 58.16(17)
B8 B4 B1 107.6(2)
C2 B4 B7 104.4(2)
B8 B4 B7 60.16(18)
B1 B4 B7 107.8(2)
C2 B4 B3 104.1(2)
B8 B4 B3 107.9(2)
B1 B4 B3 59.91(18)
B7 B4 B3 59.92(18)
C2 B4 H4X 118.9(16)
B8 B4 H4X 121.2(16)
B1 B4 H4X 117.6(17)
B7 B4 H4X 128.7(17)
B3 B4 H4X 126.2(16)
C1 B5 B2 58.25(18)
C1 B5 B9 103.5(2)
B2 B5 B9 59.47(18)
C1 B5 B10 103.8(2)
B2 B5 B10 107.2(2)
B9 B5 B10 59.71(17)
C1 B5 B6 58.00(18)
B2 B5 B6 107.1(2)
B9 B5 B6 107.3(2)
B10 B5 B6 60.03(18)
C1 B5 H5X 119.7(16)
B2 B5 H5X 119.1(17)
B9 B5 H5X 127.0(16)
B10 B5 H5X 127.9(17)
B6 B5 H5X 120.7(17)
C1 B6 B7 104.4(2)
C1 B6 B3 58.62(18)
B7 B6 B3 60.10(18)
C1 B6 B10 104.4(2)
B7 B6 B10 60.35(17)
B3 B6 B10 108.5(2)
C1 B6 B5 59.07(18)
B7 B6 B5 108.4(2)
B3 B6 B5 108.8(2)
B10 B6 B5 59.79(18)
C1 B6 H6X 120.8(16)
B7 B6 H6X 126.7(16)
B3 B6 H6X 121.2(16)
B10 B6 H6X 124.7(16)
B5 B6 H6X 118.0(16)
B6 B7 B3 60.01(18)
B6 B7 B8 107.7(2)
B3 B7 B8 107.6(2)
B6 B7 B4 107.9(2)
B3 B7 B4 60.05(18)
B8 B7 B4 59.60(18)
B6 B7 B10 60.12(18)
B3 B7 B10 108.2(2)
B8 B7 B10 59.97(17)
B4 B7 B10 108.0(2)
B6 B7 H7X 121.2(15)
B3 B7 H7X 122.9(15)
B8 B7 H7X 121.7(15)
B4 B7 H7X 123.1(16)
B10 B7 H7X 119.9(16)
C2 B8 B4 58.77(17)
C2 B8 B9 59.05(17)
B4 B8 B9 108.8(2)
C2 B8 B7 104.6(2)
B4 B8 B7 60.24(18)
B9 B8 B7 108.2(2)
C2 B8 B10 104.6(2)
B4 B8 B10 108.7(2)
B9 B8 B10 59.77(17)
B7 B8 B10 60.30(17)
C2 B8 H8X 116.5(16)
B4 B8 H8X 117.7(16)
B9 B8 H8X 118.4(15)
B7 B8 H8X 128.8(16)
B10 B8 H8X 129.0(16)
C2 B9 B2 58.34(17)
C2 B9 B10 104.6(2)
B2 B9 B10 108.0(2)
C2 B9 B8 58.30(17)
B2 B9 B8 107.6(2)
B10 B9 B8 60.40(17)
C2 B9 B5 104.4(2)
B2 B9 B5 59.96(18)
B10 B9 B5 60.19(18)
B8 B9 B5 108.3(2)
C2 B9 H9X 122.0(15)
B2 B9 H9X 119.9(15)
B10 B9 H9X 125.2(15)
B8 B9 H9X 121.2(14)
B5 B9 H9X 124.3(14)
B9 B10 B5 60.10(18)
B9 B10 B8 59.83(17)
B5 B10 B8 107.8(2)
B9 B10 B6 107.7(2)
B5 B10 B6 60.18(18)
B8 B10 B6 107.0(2)
B9 B10 B7 107.8(2)
B5 B10 B7 108.1(2)
B8 B10 B7 59.72(17)
B6 B10 B7 59.53(18)
B9 B10 S1 125.4(2)
B5 B10 S1 130.9(2)
B8 B10 S1 115.08(19)
B6 B10 S1 123.4(2)
B7 B10 S1 113.45(19)
C11 B11 C12 100.5(2)
C11 B11 B13 59.17(17)
C12 B11 B13 104.7(2)
C11 B11 B14 104.9(2)
C12 B11 B14 59.06(18)
B13 B11 B14 59.96(18)
C11 B11 B12 58.19(17)
C12 B11 B12 58.08(17)
B13 B11 B12 108.0(2)
B14 B11 B12 108.0(2)
C11 B11 H11X 123.0(16)
C12 B11 H11X 125.6(16)
B13 B11 H11X 124.4(17)
B14 B11 H11X 126.0(16)
B12 B11 H11X 117.3(17)
C11 B12 C12 100.0(2)
C11 B12 B19 105.2(2)
C12 B12 B19 59.43(17)
C11 B12 B15 59.21(17)
C12 B12 B15 105.5(2)
B19 B12 B15 60.70(17)
C11 B12 B11 57.69(17)
C12 B12 B11 58.00(17)
B19 B12 B11 108.3(2)
B15 B12 B11 108.1(2)
C11 B12 H12X 127.6(16)
C12 B12 H12X 119.5(16)
B19 B12 H12X 123.7(16)
B15 B12 H12X 129.1(16)
B11 B12 H12X 115.1(16)
C11 B13 B11 58.36(17)
C11 B13 B14 104.5(2)
B11 B13 B14 60.29(18)
C11 B13 B17 103.9(2)
B11 B13 B17 108.3(2)
B14 B13 B17 60.62(18)
C11 B13 B16 58.14(17)
B11 B13 B16 107.7(2)
B14 B13 B16 108.5(2)
B17 B13 B16 59.85(17)
C11 B13 H13X 121.7(15)
B11 B13 H13X 119.9(16)
B14 B13 H13X 124.8(15)
B17 B13 H13X 125.6(16)
B16 B13 H13X 120.5(15)
C12 B14 B13 104.0(2)
C12 B14 B11 58.40(18)
B13 B14 B11 59.74(18)
C12 B14 B18 58.05(17)
B13 B14 B18 107.5(2)
B11 B14 B18 107.2(2)
C12 B14 B17 103.6(2)
B13 B14 B17 60.07(18)
B11 B14 B17 107.5(2)
B18 B14 B17 59.58(18)
C12 B14 H14X 120.6(15)
B13 B14 H14X 127.2(14)
B11 B14 H14X 121.3(14)
B18 B14 H14X 119.2(14)
B17 B14 H14X 125.8(15)
C11 B15 B16 58.12(17)
C11 B15 B12 58.13(17)
B16 B15 B12 107.3(2)
C11 B15 B20 103.8(2)
B16 B15 B20 60.25(17)
B12 B15 B20 107.3(2)
C11 B15 B19 103.2(2)
B16 B15 B19 107.8(2)
B12 B15 B19 59.22(17)
B20 B15 B19 59.95(17)
C11 B15 H15X 116.8(14)
B16 B15 H15X 120.2(15)
B12 B15 H15X 117.0(15)
B20 B15 H15X 130.9(15)
B19 B15 H15X 128.6(15)
C11 B16 B15 59.28(17)
C11 B16 B17 104.2(2)
B15 B16 B17 108.4(2)
C11 B16 B20 104.5(2)
B15 B16 B20 60.04(17)
B17 B16 B20 60.00(17)
C11 B16 B13 58.51(17)
B15 B16 B13 108.8(2)
B17 B16 B13 59.84(17)
B20 B16 B13 108.0(2)
C11 B16 H16X 121.5(15)
B15 B16 H16X 119.8(15)
B17 B16 H16X 125.2(16)
B20 B16 H16X 125.4(15)
B13 B16 H16X 120.0(15)
B18 B17 B13 107.2(2)
B18 B17 B16 107.7(2)
B13 B17 B16 60.32(17)
B18 B17 B20 60.19(17)
B13 B17 B20 108.5(2)
B16 B17 B20 60.19(17)
B18 B17 B14 60.00(18)
B13 B17 B14 59.31(18)
B16 B17 B14 107.9(2)
B20 B17 B14 108.6(2)
B18 B17 H17X 121.2(15)
B13 B17 H17X 123.1(15)
B16 B17 H17X 121.9(15)
B20 B17 H17X 120.0(15)
B14 B17 H17X 122.3(15)
C12 B18 B17 104.9(2)
C12 B18 B19 59.20(17)
B17 B18 B19 108.5(2)
C12 B18 B14 58.92(17)
B17 B18 B14 60.42(18)
B19 B18 B14 109.2(2)
C12 B18 B20 105.1(2)
B17 B18 B20 60.15(17)
B19 B18 B20 60.12(17)
B14 B18 B20 108.9(2)
C12 B18 H18X 118.8(15)
B17 B18 H18X 128.0(16)
B19 B18 H18X 117.2(15)
B14 B18 H18X 120.3(15)
B20 B18 H18X 125.6(15)
C12 B19 B12 58.50(17)
C12 B19 B18 57.99(17)
B12 B19 B18 107.3(2)
C12 B19 B20 104.1(2)
B12 B19 B20 107.8(2)
B18 B19 B20 60.06(17)
C12 B19 B15 104.3(2)
B12 B19 B15 60.08(17)
B18 B19 B15 107.6(2)
B20 B19 B15 59.82(17)
C12 B19 H19X 120.6(18)
B12 B19 H19X 119.3(19)
B18 B19 H19X 121.0(18)
B20 B19 H19X 126.6(18)
B15 B19 H19X 125.7(18)
B15 B20 B17 108.0(2)
B15 B20 B18 107.7(2)
B17 B20 B18 59.66(17)
B15 B20 B19 60.23(17)
B17 B20 B19 107.9(2)
B18 B20 B19 59.82(17)
B15 B20 B16 59.71(17)
B17 B20 B16 59.81(17)
B18 B20 B16 107.0(2)
B19 B20 B16 107.5(2)
B15 B20 S2 130.5(2)
B17 B20 S2 113.32(19)
B18 B20 S2 116.00(19)
B19 B20 S2 126.0(2)
B16 B20 S2 122.7(2)

loop_
_geom_bond_atom_site_label_1
_geom_bond_atom_site_label_2
_geom_bond_distance
S1 C3 1.755(3)
S1 B10 1.866(3)
S2 C4 1.760(3)
S2 B20 1.862(3)
N1 C3 1.323(3)
N1 C5 1.357(3)
N2 C3 1.338(3)
N2 C4 1.340(3)
N3 C4 1.323(3)
N3 C5 1.366(3)
N4 C5 1.338(3)
N4 C6 1.469(3)
N4 C9 1.469(4)
C1 B1 1.694(4)
C1 B2 1.698(4)
C1 B6 1.701(4)
C1 B3 1.703(4)
C1 B5 1.721(4)
C1 H1 0.91(3)
C2 B1 1.688(4)
C2 B2 1.691(4)
C2 B8 1.697(4)
C2 B4 1.701(4)
C2 B9 1.711(4)
C2 H2 0.89(3)
C6 C7 1.523(5)
C6 C8 1.525(4)
C6 H6 0.95(3)
C7 H7A 1.00(2)
C7 H7B 1.00(2)
C7 H7C 0.99(2)
C8 H8A 1.03(3)
C8 H8B 1.08(4)
C8 H8C 1.06(3)
C9 C10 1.517(5)
C9 H9A 0.96(3)
C9 H9B 0.99(3)
C10 H10A 1.03(2)
C10 H10B 1.04(2)
C10 H10C 1.02(2)
C11 B11 1.689(4)
C11 B16 1.696(4)
C11 B12 1.698(4)
C11 B13 1.703(4)
C11 B15 1.718(4)
C11 H11 0.99(3)
C12 B18 1.694(4)
C12 B11 1.698(4)
C12 B12 1.699(4)
C12 B14 1.709(4)
C12 B19 1.716(4)
C12 H12 0.98(3)
B1 B4 1.769(5)
B1 B3 1.772(5)
B1 B2 1.789(5)
B1 H1X 1.14(3)
B2 B9 1.758(4)
B2 B5 1.767(5)
B2 H2X 1.08(3)
B3 B6 1.775(5)
B3 B7 1.777(5)
B3 B4 1.779(5)
B3 H3X 1.01(3)
B4 B8 1.767(4)
B4 B7 1.779(4)
B4 H4X 1.03(3)
B5 B9 1.778(5)
B5 B10 1.779(4)
B5 B6 1.786(5)
B5 H5X 1.08(3)
B6 B7 1.773(5)
B6 B10 1.784(4)
B6 H6X 1.09(3)
B7 B8 1.777(4)
B7 B10 1.788(4)
B7 H7X 1.06(3)
B8 B9 1.772(4)
B8 B10 1.782(4)
B8 H8X 1.05(3)
B9 B10 1.771(4)
B9 H9X 1.07(3)
B11 B13 1.759(5)
B11 B14 1.769(5)
B11 B12 1.798(5)
B11 H11X 1.00(3)
B12 B19 1.760(4)
B12 B15 1.776(4)
B12 H12X 1.03(3)
B13 B14 1.763(4)
B13 B17 1.777(4)
B13 B16 1.785(4)
B13 H13X 1.08(3)
B14 B18 1.779(5)
B14 B17 1.786(5)
B14 H14X 1.06(3)
B15 B16 1.774(4)
B15 B20 1.780(4)
B15 B19 1.787(4)
B15 H15X 1.09(3)
B16 B17 1.777(4)
B16 B20 1.783(4)
B16 H16X 1.08(3)
B17 B18 1.771(4)
B17 B20 1.780(4)
B17 H17X 1.10(3)
B18 B19 1.777(4)
B18 B20 1.781(4)
B18 H18X 1.07(3)
B19 B20 1.782(4)
B19 H19X 0.98(3)
